data_1546138
loop_
_publ_author_name
'Yan, Hong'
'Li, Xiang'
'Yin, Yongheng'
'Lu, Changsheng'
'Tong, Xiao'
'Zhao, Qiang'

_publ_section_title
;
 Using highly emissive and environmentally sensitive
 o-carborane-functionalized metallophosphors to monitor mitochondrial
 polarity
;
_journal_name_full 'Chem. Sci.'
_journal_paper_doi 10.1039/C7SC00160F
_journal_year 2017
_chemical_formula_moiety 'C32 H20 F4 Ir N4, F6 P, 0.5(C4 H10 O), C H2 Cl2'
_chemical_formula_sum 'C35 H27 Cl2 F10 Ir N4 O0.5 P'
_chemical_formula_weight 995.68
_chemical_name_systematic
; 
 ? 
;
_space_group_IT_number 19
_symmetry_cell_setting orthorhombic
_symmetry_space_group_name_Hall 'P 2ac 2ab'
_symmetry_space_group_name_H-M 'P 21 21 21'
_atom_sites_solution_hydrogens geom
_atom_sites_solution_primary direct
_atom_sites_solution_secondary difmap
_audit_creation_method SHELXL-97
_audit_update_record
;
2016-07-28 deposited with the CCDC.
2017-05-30 downloaded from the CCDC.
;
_cell_angle_alpha 90.00
_cell_angle_beta 90.00
_cell_angle_gamma 90.00
_cell_formula_units_Z 4
_cell_length_a 9.6791(14)
_cell_length_b 12.7772(18)
_cell_length_c 28.988(4)
_cell_measurement_reflns_used 9590
_cell_measurement_temperature 123(2)
_cell_measurement_theta_max 27.59
_cell_measurement_theta_min 2.53
_cell_volume 3585.0(9)
_computing_structure_refinement 'SHELXL-97 (Sheldrick, 2008)'
_computing_structure_solution 'SHELXS-97 (Sheldrick, 2008)'
_diffrn_ambient_temperature 123(2)
_diffrn_measured_fraction_theta_full 0.995
_diffrn_measured_fraction_theta_max 0.995
_diffrn_measurement_device_type Duo
_diffrn_radiation_monochromator graphite
_diffrn_radiation_source 'fine-focus sealed tube'
_diffrn_radiation_type MoK\a
_diffrn_radiation_wavelength 0.71073
_diffrn_reflns_av_R_equivalents 0.0335
_diffrn_reflns_av_sigmaI/netI 0.0325
_diffrn_reflns_limit_h_max 12
_diffrn_reflns_limit_h_min -12
_diffrn_reflns_limit_k_max 16
_diffrn_reflns_limit_k_min -15
_diffrn_reflns_limit_l_max 37
_diffrn_reflns_limit_l_min -37
_diffrn_reflns_number 32482
_diffrn_reflns_theta_full 27.63
_diffrn_reflns_theta_max 27.63
_diffrn_reflns_theta_min 1.40
_exptl_absorpt_coefficient_mu 4.005
_exptl_absorpt_correction_T_max 0.5849
_exptl_absorpt_correction_T_min 0.5326
_exptl_absorpt_correction_type multi-scan
_exptl_absorpt_process_details 'SADABS (Bruker, 2011)'
_exptl_crystal_density_diffrn 1.845
_exptl_crystal_density_method 'not measured'
_exptl_crystal_description block
_exptl_crystal_F_000 1940
_exptl_crystal_size_max 0.18
_exptl_crystal_size_mid 0.16
_exptl_crystal_size_min 0.15
_refine_diff_density_max 1.146
_refine_diff_density_min -1.343
_refine_diff_density_rms 0.115
_refine_ls_abs_structure_details 'Flack H D (1983), Acta Cryst. A39, 876-881'
_refine_ls_abs_structure_Flack 0.236(6)
_refine_ls_extinction_method none
_refine_ls_goodness_of_fit_ref 1.033
_refine_ls_hydrogen_treatment constr
_refine_ls_matrix_type full
_refine_ls_number_parameters 530
_refine_ls_number_reflns 8309
_refine_ls_number_restraints 63
_refine_ls_restrained_S_all 1.045
_refine_ls_R_factor_all 0.0250
_refine_ls_R_factor_gt 0.0240
_refine_ls_shift/su_max 0.002
_refine_ls_shift/su_mean 0.000
_refine_ls_structure_factor_coef Fsqd
_refine_ls_weighting_details 'calc w=1/[\s^2^(Fo^2^)+(0.0408P)^2^+4.9119P] where P=(Fo^2^+2Fc^2^)/3'
_refine_ls_weighting_scheme calc
_refine_ls_wR_factor_gt 0.0662
_refine_ls_wR_factor_ref 0.0706
_reflns_number_gt 8158
_reflns_number_total 8309
_reflns_threshold_expression >2sigma(I)
_cod_data_source_file c7sc00160f2.cif
_cod_data_source_block model
_cod_depositor_comments
;
The following automatic conversions were performed:

'_symmetry_cell_setting' value 'Orthorhombic' changed to
'orthorhombic' according to
/home/data/users/saulius/crontab/automatic-downloads/rss-feeds/RSC/lib/dictionaries/cif_core.dic
dictionary named 'cif_core.dic' version 2.4.2 from 2011-04-26.

Automatic conversion script
Id: cif_fix_values 4973 2017-02-22 13:04:09Z antanas 
;
_cod_original_sg_symbol_H-M 'P2(1)2(1)2(1) '
_cod_original_formula_sum 'C35 H27 Cl2 F10 Ir N4 O0.50 P'
_cod_database_code 1546138

loop_
_symmetry_equiv_pos_as_xyz
'x, y, z'
'-x+1/2, -y, z+1/2'
'-x, y+1/2, -z+1/2'
'x+1/2, -y+1/2, -z'

loop_
_atom_site_label
_atom_site_type_symbol
_atom_site_fract_x
_atom_site_fract_y
_atom_site_fract_z
_atom_site_U_iso_or_equiv
_atom_site_adp_type
_atom_site_occupancy
_atom_site_symmetry_multiplicity
_atom_site_calc_flag
_atom_site_refinement_flags
_atom_site_disorder_assembly
_atom_site_disorder_group
C1 C 0.8217(4) 0.8375(3) 0.41359(14) 0.0163(8) Uani 1 1 d . . .
C2 C 0.8447(5) 0.8666(3) 0.46027(14) 0.0188(9) Uani 1 1 d . . .
C3 C 0.7381(5) 0.8569(4) 0.49125(15) 0.0235(9) Uani 1 1 d . . .
C4 C 0.6052(5) 0.8233(4) 0.47923(15) 0.0230(9) Uani 1 1 d . . .
H4 H 0.5322 0.8195 0.5011 0.028 Uiso 1 1 calc R . .
C5 C 0.5875(5) 0.7965(4) 0.43419(17) 0.0240(10) Uani 1 1 d . . .
C6 C 0.6902(5) 0.8031(3) 0.40115(15) 0.0217(9) Uani 1 1 d . . .
H6 H 0.6712 0.7843 0.3701 0.026 Uiso 1 1 calc R . .
C7 C 0.9865(5) 0.8999(3) 0.47133(13) 0.0200(8) Uani 1 1 d . . .
C8 C 1.0334(5) 0.9412(4) 0.51362(15) 0.0258(10) Uani 1 1 d . . .
H8 H 0.9714 0.9480 0.5388 0.031 Uiso 1 1 calc R . .
C9 C 1.1681(6) 0.9714(4) 0.51830(16) 0.0302(11) Uani 1 1 d . . .
H9 H 1.1993 1.0018 0.5463 0.036 Uiso 1 1 calc R . .
C10 C 1.2603(5) 0.9572(4) 0.48134(17) 0.0299(11) Uani 1 1 d . . .
H10 H 1.3551 0.9752 0.4844 0.036 Uiso 1 1 calc R . .
C11 C 1.2101(5) 0.9166(4) 0.44052(15) 0.0208(9) Uani 1 1 d . . .
H11 H 1.2715 0.9078 0.4152 0.025 Uiso 1 1 calc R . .
C12 C 0.9463(4) 0.9966(3) 0.35705(15) 0.0182(8) Uani 1 1 d . . .
C13 C 0.8841(5) 1.0095(4) 0.31305(15) 0.0239(9) Uani 1 1 d . . .
C14 C 0.8597(6) 1.1103(4) 0.29763(18) 0.0329(12) Uani 1 1 d . . .
C15 C 0.8915(6) 1.1997(4) 0.3227(2) 0.0368(13) Uani 1 1 d . . .
H15 H 0.8748 1.2680 0.3110 0.044 Uiso 1 1 calc R . .
C16 C 0.9476(5) 1.1832(4) 0.3646(2) 0.0330(12) Uani 1 1 d . . .
C17 C 0.9767(5) 1.0861(3) 0.38361(17) 0.0263(9) Uani 1 1 d . . .
H17 H 1.0160 1.0800 0.4135 0.032 Uiso 1 1 calc R . .
C18 C 0.8514(5) 0.9111(4) 0.28863(15) 0.0231(9) Uani 1 1 d . . .
C19 C 0.7874(6) 0.9035(5) 0.24576(16) 0.0338(12) Uani 1 1 d . . .
H19 H 0.7611 0.9650 0.2296 0.041 Uiso 1 1 calc R . .
C20 C 0.7625(6) 0.8062(5) 0.22687(18) 0.0374(13) Uani 1 1 d . . .
H20 H 0.7211 0.8007 0.1972 0.045 Uiso 1 1 calc R . .
C21 C 0.7976(6) 0.7165(5) 0.25101(17) 0.0340(12) Uani 1 1 d . . .
H21 H 0.7794 0.6490 0.2386 0.041 Uiso 1 1 calc R . .
C22 C 0.8605(5) 0.7281(4) 0.29396(16) 0.0237(9) Uani 1 1 d . . .
H22 H 0.8842 0.6672 0.3110 0.028 Uiso 1 1 calc R . .
C23 C 1.1746(4) 0.6620(3) 0.36160(13) 0.0175(8) Uani 1 1 d . . .
C24 C 1.2240(5) 0.5604(4) 0.36265(15) 0.0241(10) Uani 1 1 d . . .
H24 H 1.3107 0.5438 0.3491 0.029 Uiso 1 1 calc R . .
C25 C 1.1452(5) 0.4828(4) 0.38373(17) 0.0278(10) Uani 1 1 d . . .
H25 H 1.1784 0.4130 0.3855 0.033 Uiso 1 1 calc R . .
C26 C 1.0201(5) 0.5086(3) 0.40181(17) 0.0275(10) Uani 1 1 d . . .
H26 H 0.9628 0.4561 0.4150 0.033 Uiso 1 1 calc R . .
C27 C 0.9767(5) 0.6119(3) 0.40090(14) 0.0211(9) Uani 1 1 d . . .
H27 H 0.8909 0.6297 0.4147 0.025 Uiso 1 1 calc R . .
C28 C 1.2498(5) 0.7482(3) 0.33823(14) 0.0184(8) Uani 1 1 d . . .
C29 C 1.3758(5) 0.7372(4) 0.31801(16) 0.0251(10) Uani 1 1 d . . .
H29 H 1.4214 0.6714 0.3187 0.030 Uiso 1 1 calc R . .
C30 C 1.4381(6) 0.8222(4) 0.29628(17) 0.0326(11) Uani 1 1 d . . .
H30 H 1.5266 0.8154 0.2824 0.039 Uiso 1 1 calc R . .
C31 C 1.3682(6) 0.9172(4) 0.29523(18) 0.0323(11) Uani 1 1 d . . .
H31 H 1.4073 0.9763 0.2802 0.039 Uiso 1 1 calc R . .
C32 C 1.2426(6) 0.9237(4) 0.31620(17) 0.0294(11) Uani 1 1 d . . .
H32 H 1.1961 0.9892 0.3160 0.035 Uiso 1 1 calc R . .
F1 F 0.7164(3) 0.3926(3) 0.37787(11) 0.0421(7) Uani 1 1 d . . .
F2 F 0.7563(4) 0.4785(3) 0.31057(12) 0.0498(9) Uani 1 1 d . . .
F3 F 0.6347(5) 0.5579(3) 0.36809(12) 0.0589(11) Uani 1 1 d . . .
F4 F 0.5270(4) 0.5070(3) 0.30269(10) 0.0413(8) Uani 1 1 d . . .
F5 F 0.4891(3) 0.4204(3) 0.36957(11) 0.0508(9) Uani 1 1 d . . .
F6 F 0.6103(3) 0.3434(2) 0.31236(11) 0.0383(7) Uani 1 1 d . . .
F7 F 0.4617(3) 0.7616(3) 0.42130(11) 0.0342(7) Uani 1 1 d . . .
F8 F 0.7584(3) 0.8820(3) 0.53640(9) 0.0335(7) Uani 1 1 d . . .
F9 F 0.9819(4) 1.2677(2) 0.38998(14) 0.0529(9) Uani 1 1 d . . .
F10 F 0.8000(5) 1.1247(3) 0.25523(12) 0.0573(11) Uani 1 1 d . . .
Ir1 Ir 0.990181(14) 0.846919(12) 0.373244(4) 0.01412(5) Uani 1 1 d . . .
N1 N 1.0759(4) 0.8890(3) 0.43547(12) 0.0163(7) Uani 1 1 d . . .
N2 N 0.8886(4) 0.8231(3) 0.31211(12) 0.0190(7) Uani 1 1 d . . .
N3 N 1.0518(3) 0.6870(3) 0.38117(12) 0.0144(6) Uani 1 1 d . . .
N4 N 1.1808(4) 0.8421(3) 0.33726(12) 0.0185(7) Uani 1 1 d . . .
P1 P 0.62395(14) 0.45019(10) 0.34020(4) 0.0261(3) Uani 1 1 d . . .
C33 C 0.4970(13) 0.1801(13) 0.3883(8) 0.045(4) Uani 0.56(5) 1 d PDU A 1
H33A H 0.5183 0.2255 0.4150 0.054 Uiso 0.56(5) 1 calc PR A 1
H33B H 0.5351 0.2138 0.3603 0.054 Uiso 0.56(5) 1 calc PR A 1
Cl1 Cl 0.3202(9) 0.1678(9) 0.3828(5) 0.086(5) Uani 0.56(5) 1 d PDU A 1
Cl2 Cl 0.5761(12) 0.0564(15) 0.3961(8) 0.111(5) Uani 0.56(5) 1 d PDU A 1
C33' C 0.4945(14) 0.1583(19) 0.3742(14) 0.053(6) Uani 0.44(5) 1 d PDU A 2
H33C H 0.5366 0.2140 0.3933 0.063 Uiso 0.44(5) 1 calc PR A 2
H33D H 0.5177 0.1736 0.3416 0.063 Uiso 0.44(5) 1 calc PR A 2
Cl1' Cl 0.3191(5) 0.1651(5) 0.3803(4) 0.037(3) Uani 0.44(5) 1 d PDU A 2
Cl2' Cl 0.5709(7) 0.0390(9) 0.3892(4) 0.045(4) Uani 0.44(5) 1 d PDU A 2
C34 C 0.232(2) 0.3649(14) 0.5020(7) 0.045(4) Uiso 0.342(6) 1 d PDU . 3
H34A H 0.3272 0.3467 0.4964 0.067 Uiso 0.342(6) 1 d PR . 3
H34B H 0.2049 0.4189 0.4808 0.067 Uiso 0.342(6) 1 d PR . 3
H34C H 0.2225 0.3898 0.5330 0.067 Uiso 0.342(6) 1 d PR . 3
C35 C 0.1439(17) 0.2734(14) 0.4955(7) 0.043(4) Uiso 0.342(6) 1 d PDU . 3
H35A H 0.1743 0.2194 0.5162 0.051 Uiso 0.342(6) 1 d PR . 3
H35B H 0.1568 0.2481 0.4646 0.051 Uiso 0.342(6) 1 d PR . 3
O1 O 0.0012(14) 0.2901(11) 0.5024(5) 0.062(3) Uiso 0.342(6) 1 d PDU . 3
C36 C -0.0937(15) 0.2247(15) 0.4967(7) 0.040(3) Uiso 0.342(6) 1 d PDU . 3
H36A H -0.0922 0.1819 0.5239 0.048 Uiso 0.342(6) 1 d PR . 3
H36D H -0.0655 0.1807 0.4716 0.048 Uiso 0.342(6) 1 d PR . 3
C37 C -0.2441(17) 0.249(2) 0.4902(8) 0.060(5) Uiso 0.342(6) 1 d PDU . 3
H37A H -0.2975 0.1855 0.4875 0.090 Uiso 0.342(6) 1 d PR . 3
H37B H -0.2784 0.2895 0.5155 0.090 Uiso 0.342(6) 1 d PR . 3
H37C H -0.2513 0.2882 0.4622 0.090 Uiso 0.342(6) 1 d PR . 3
C34' C 0.318(3) 0.347(3) 0.4951(15) 0.051(6) Uiso 0.158(6) 1 d PDU . 4
H34D H 0.3581 0.4158 0.4947 0.077 Uiso 0.158(6) 1 d PR . 4
H34E H 0.3528 0.3091 0.5213 0.077 Uiso 0.158(6) 1 d PR . 4
H34F H 0.3427 0.3106 0.4674 0.077 Uiso 0.158(6) 1 d PR . 4
C35' C 0.163(3) 0.356(2) 0.4951(14) 0.041(5) Uiso 0.158(6) 1 d PDU . 4
H35C H 0.1308 0.3964 0.4693 0.049 Uiso 0.158(6) 1 d PR . 4
H35D H 0.1408 0.3950 0.5225 0.049 Uiso 0.158(6) 1 d PR . 4
O1' O 0.091(2) 0.2659(17) 0.4994(9) 0.035(4) Uiso 0.158(6) 1 d PDU . 4
C36' C -0.062(2) 0.272(2) 0.4932(9) 0.018(4) Uiso 0.158(6) 1 d PDU . 4
H36B H -0.0868 0.2831 0.4615 0.021 Uiso 0.158(6) 1 d PR . 4
H36C H -0.0998 0.3282 0.5113 0.021 Uiso 0.158(6) 1 d PR . 4
C37' C -0.118(3) 0.166(2) 0.5088(12) 0.034(5) Uiso 0.158(6) 1 d PDU . 4
H37D H -0.2169 0.1658 0.5060 0.051 Uiso 0.158(6) 1 d PR . 4
H37E H -0.0797 0.1111 0.4904 0.051 Uiso 0.158(6) 1 d PR . 4
H37F H -0.0927 0.1565 0.5405 0.051 Uiso 0.158(6) 1 d PR . 4

loop_
_atom_site_aniso_label
_atom_site_aniso_U_11
_atom_site_aniso_U_22
_atom_site_aniso_U_33
_atom_site_aniso_U_23
_atom_site_aniso_U_13
_atom_site_aniso_U_12
C1 0.0212(18) 0.0102(18) 0.0175(19) -0.0020(15) 0.0015(15) 0.0026(16)
C2 0.026(2) 0.016(2) 0.0146(19) -0.0017(15) 0.0023(15) 0.0016(16)
C3 0.036(2) 0.019(2) 0.0155(19) -0.0009(17) 0.0045(17) 0.008(2)
C4 0.023(2) 0.023(2) 0.023(2) 0.0013(17) 0.0061(17) 0.0049(17)
C5 0.021(2) 0.022(2) 0.029(2) 0.0018(19) 0.0007(18) 0.0029(18)
C6 0.031(2) 0.014(2) 0.020(2) -0.0022(16) -0.0036(18) 0.0035(18)
C7 0.026(2) 0.0164(18) 0.0181(17) 0.0018(13) 0.0004(18) 0.0019(18)
C8 0.035(3) 0.026(2) 0.0162(18) -0.0044(15) 0.0002(18) -0.0008(19)
C9 0.043(3) 0.031(3) 0.017(2) -0.0009(19) -0.012(2) -0.003(2)
C10 0.031(2) 0.032(3) 0.027(2) -0.001(2) -0.009(2) 0.001(2)
C11 0.024(2) 0.019(2) 0.020(2) 0.0017(16) -0.0017(17) -0.0001(17)
C12 0.0191(19) 0.0132(19) 0.022(2) 0.0075(15) 0.0026(16) 0.0051(15)
C13 0.025(2) 0.027(2) 0.020(2) 0.0078(18) 0.0016(17) 0.0066(18)
C14 0.038(3) 0.033(3) 0.028(3) 0.012(2) 0.003(2) 0.016(2)
C15 0.035(3) 0.022(3) 0.054(3) 0.014(2) 0.007(3) 0.009(2)
C16 0.028(2) 0.018(2) 0.053(3) 0.004(2) -0.001(2) 0.0058(18)
C17 0.033(2) 0.0135(18) 0.032(2) 0.0007(16) -0.002(2) 0.0074(18)
C18 0.024(2) 0.031(3) 0.014(2) 0.0039(18) 0.0037(17) 0.0024(19)
C19 0.038(3) 0.047(4) 0.017(2) 0.011(2) 0.001(2) 0.008(2)
C20 0.035(3) 0.061(4) 0.017(2) -0.005(2) -0.003(2) 0.000(3)
C21 0.028(3) 0.049(3) 0.026(3) -0.015(2) -0.003(2) 0.003(2)
C22 0.024(2) 0.028(2) 0.019(2) -0.0072(18) -0.0029(17) 0.0006(18)
C23 0.0255(19) 0.0154(19) 0.0117(17) -0.0028(15) -0.0036(14) 0.0048(17)
C24 0.028(2) 0.023(2) 0.022(2) -0.0091(17) -0.0028(17) 0.0080(18)
C25 0.037(3) 0.018(2) 0.028(2) -0.0042(18) -0.007(2) 0.0023(18)
C26 0.027(2) 0.0151(19) 0.041(2) 0.0052(17) -0.007(2) -0.0006(18)
C27 0.026(2) 0.0145(18) 0.0227(19) -0.0049(15) -0.0008(18) 0.0037(17)
C28 0.026(2) 0.017(2) 0.0122(18) -0.0023(15) -0.0051(16) 0.0028(17)
C29 0.025(2) 0.026(2) 0.024(2) -0.0048(18) 0.0014(18) 0.0062(19)
C30 0.034(3) 0.041(3) 0.023(2) -0.001(2) 0.0107(19) -0.001(2)
C31 0.033(3) 0.036(3) 0.028(3) 0.009(2) 0.008(2) -0.003(2)
C32 0.032(3) 0.027(3) 0.030(3) 0.007(2) 0.005(2) 0.000(2)
F1 0.0459(17) 0.0444(19) 0.0361(17) -0.0010(15) -0.0121(16) 0.0151(14)
F2 0.0436(19) 0.054(2) 0.052(2) 0.0088(18) 0.0060(16) -0.0081(17)
F3 0.117(3) 0.0213(17) 0.038(2) -0.0115(14) -0.019(2) 0.0029(18)
F4 0.051(2) 0.0407(17) 0.0322(14) -0.0009(12) -0.0004(15) 0.0253(16)
F5 0.0416(18) 0.061(2) 0.0494(19) 0.0156(16) 0.019(2) 0.0193(16)
F6 0.0534(18) 0.0230(15) 0.0386(17) -0.0096(13) -0.0068(14) 0.0053(15)
F7 0.0241(14) 0.0435(18) 0.0352(15) 0.0004(13) 0.0016(12) -0.0052(13)
F8 0.0381(16) 0.0477(19) 0.0146(13) -0.0041(12) 0.0055(11) 0.0022(14)
F9 0.054(2) 0.0159(14) 0.089(3) 0.0002(14) -0.016(2) 0.0006(15)
F10 0.095(3) 0.040(2) 0.0367(19) 0.0197(15) -0.0147(19) 0.028(2)
Ir1 0.01705(7) 0.01347(7) 0.01184(7) 0.00073(5) 0.00019(6) 0.00265(7)
N1 0.0225(18) 0.0130(16) 0.0134(16) 0.0006(13) -0.0013(13) 0.0005(13)
N2 0.0219(17) 0.022(2) 0.0129(16) -0.0041(13) 0.0002(14) 0.0036(14)
N3 0.0190(15) 0.0111(14) 0.0132(15) -0.0024(12) -0.0017(13) 0.0019(12)
N4 0.0238(16) 0.0175(17) 0.0141(16) 0.0008(14) 0.0004(13) 0.0046(16)
P1 0.0347(6) 0.0196(6) 0.0241(6) -0.0021(5) -0.0006(5) 0.0067(5)
C33 0.051(7) 0.017(6) 0.067(9) 0.000(5) -0.009(6) -0.019(5)
Cl1 0.094(8) 0.078(7) 0.086(7) 0.031(5) 0.004(5) 0.008(5)
Cl2 0.085(6) 0.049(4) 0.200(12) 0.025(5) 0.015(5) 0.016(3)
C33' 0.032(7) 0.033(9) 0.093(15) 0.000(10) -0.028(9) 0.013(8)
Cl1' 0.020(4) 0.024(4) 0.065(5) 0.016(3) 0.000(3) 0.002(2)
Cl2' 0.034(4) 0.027(3) 0.076(6) 0.024(2) 0.004(2) 0.0099(18)

loop_
_atom_type_symbol
_atom_type_description
_atom_type_scat_dispersion_real
_atom_type_scat_dispersion_imag
_atom_type_scat_source
C C 0.0033 0.0016 'International Tables Vol C Tables 4.2.6.8 and 6.1.1.4'
H H 0.0000 0.0000 'International Tables Vol C Tables 4.2.6.8 and 6.1.1.4'
N N 0.0061 0.0033 'International Tables Vol C Tables 4.2.6.8 and 6.1.1.4'
F F 0.0171 0.0103 'International Tables Vol C Tables 4.2.6.8 and 6.1.1.4'
P P 0.1023 0.0942 'International Tables Vol C Tables 4.2.6.8 and 6.1.1.4'
Ir Ir -1.4442 7.9887 'International Tables Vol C Tables 4.2.6.8 and 6.1.1.4'
Cl Cl 0.1484 0.1585 'International Tables Vol C Tables 4.2.6.8 and 6.1.1.4'
O O 0.0106 0.0060 'International Tables Vol C Tables 4.2.6.8 and 6.1.1.4'

loop_
_geom_angle_atom_site_label_1
_geom_angle_atom_site_label_2
_geom_angle_atom_site_label_3
_geom_angle
_geom_angle_site_symmetry_1
_geom_angle_site_symmetry_3
C6 C1 C2 118.2(4) . .
C6 C1 Ir1 127.5(3) . .
C2 C1 Ir1 114.3(3) . .
C3 C2 C1 118.8(4) . .
C3 C2 C7 125.7(4) . .
C1 C2 C7 115.4(4) . .
F8 C3 C2 120.0(4) . .
F8 C3 C4 116.3(4) . .
C2 C3 C4 123.7(4) . .
C5 C4 C3 115.6(4) . .
C5 C4 H4 122.2 . .
C3 C4 H4 122.2 . .
F7 C5 C4 117.5(4) . .
F7 C5 C6 118.5(4) . .
C4 C5 C6 124.0(5) . .
C5 C6 C1 119.7(4) . .
C5 C6 H6 120.1 . .
C1 C6 H6 120.1 . .
N1 C7 C8 119.9(4) . .
N1 C7 C2 113.4(3) . .
C8 C7 C2 126.7(4) . .
C9 C8 C7 119.9(4) . .
C9 C8 H8 120.0 . .
C7 C8 H8 120.0 . .
C8 C9 C10 119.6(4) . .
C8 C9 H9 120.2 . .
C10 C9 H9 120.2 . .
C11 C10 C9 118.6(5) . .
C11 C10 H10 120.7 . .
C9 C10 H10 120.7 . .
N1 C11 C10 121.9(4) . .
N1 C11 H11 119.1 . .
C10 C11 H11 119.1 . .
C17 C12 C13 119.1(4) . .
C17 C12 Ir1 126.8(3) . .
C13 C12 Ir1 114.1(3) . .
C14 C13 C12 118.0(5) . .
C14 C13 C18 127.0(4) . .
C12 C13 C18 115.0(4) . .
F10 C14 C13 119.1(5) . .
F10 C14 C15 116.9(5) . .
C13 C14 C15 124.0(5) . .
C16 C15 C14 115.7(5) . .
C16 C15 H15 122.2 . .
C14 C15 H15 122.2 . .
F9 C16 C15 117.8(5) . .
F9 C16 C17 116.8(5) . .
C15 C16 C17 125.4(5) . .
C16 C17 C12 117.8(4) . .
C16 C17 H17 121.1 . .
C12 C17 H17 121.1 . .
N2 C18 C19 120.4(5) . .
N2 C18 C13 114.0(4) . .
C19 C18 C13 125.6(5) . .
C20 C19 C18 119.7(5) . .
C20 C19 H19 120.2 . .
C18 C19 H19 120.2 . .
C19 C20 C21 120.1(5) . .
C19 C20 H20 119.9 . .
C21 C20 H20 119.9 . .
C20 C21 C22 118.1(5) . .
C20 C21 H21 121.0 . .
C22 C21 H21 121.0 . .
N2 C22 C21 122.1(5) . .
N2 C22 H22 118.9 . .
C21 C22 H22 118.9 . .
N3 C23 C24 121.0(4) . .
N3 C23 C28 116.5(4) . .
C24 C23 C28 122.5(4) . .
C23 C24 C25 119.2(4) . .
C23 C24 H24 120.4 . .
C25 C24 H24 120.4 . .
C26 C25 C24 119.0(4) . .
C26 C25 H25 120.5 . .
C24 C25 H25 120.5 . .
C25 C26 C27 119.5(4) . .
C25 C26 H26 120.2 . .
C27 C26 H26 120.2 . .
N3 C27 C26 121.9(4) . .
N3 C27 H27 119.0 . .
C26 C27 H27 119.0 . .
C29 C28 N4 121.1(4) . .
C29 C28 C23 124.1(4) . .
N4 C28 C23 114.8(4) . .
C28 C29 C30 120.2(5) . .
C28 C29 H29 119.9 . .
C30 C29 H29 119.9 . .
C31 C30 C29 118.7(5) . .
C31 C30 H30 120.7 . .
C29 C30 H30 120.7 . .
C32 C31 C30 118.6(5) . .
C32 C31 H31 120.7 . .
C30 C31 H31 120.7 . .
N4 C32 C31 123.4(5) . .
N4 C32 H32 118.3 . .
C31 C32 H32 118.3 . .
C1 Ir1 C12 91.20(17) . .
C1 Ir1 N2 96.03(16) . .
C12 Ir1 N2 80.71(16) . .
C1 Ir1 N1 80.38(15) . .
C12 Ir1 N1 92.36(16) . .
N2 Ir1 N1 172.16(15) . .
C1 Ir1 N4 172.02(15) . .
C12 Ir1 N4 95.53(16) . .
N2 Ir1 N4 89.30(14) . .
N1 Ir1 N4 95.03(14) . .
C1 Ir1 N3 96.12(15) . .
C12 Ir1 N3 171.81(14) . .
N2 Ir1 N3 94.84(14) . .
N1 Ir1 N3 92.47(13) . .
N4 Ir1 N3 77.46(14) . .
C11 N1 C7 120.1(4) . .
C11 N1 Ir1 123.4(3) . .
C7 N1 Ir1 116.1(3) . .
C22 N2 C18 119.6(4) . .
C22 N2 Ir1 124.6(3) . .
C18 N2 Ir1 115.8(3) . .
C27 N3 C23 119.2(4) . .
C27 N3 Ir1 125.6(3) . .
C23 N3 Ir1 115.1(3) . .
C32 N4 C28 118.0(4) . .
C32 N4 Ir1 125.9(3) . .
C28 N4 Ir1 116.0(3) . .
F2 P1 F6 89.3(2) . .
F2 P1 F1 91.3(2) . .
F6 P1 F1 89.91(18) . .
F2 P1 F3 91.4(2) . .
F6 P1 F3 179.0(2) . .
F1 P1 F3 90.8(2) . .
F2 P1 F5 179.1(2) . .
F6 P1 F5 89.9(2) . .
F1 P1 F5 89.07(18) . .
F3 P1 F5 89.4(2) . .
F2 P1 F4 90.1(2) . .
F6 P1 F4 89.75(17) . .
F1 P1 F4 178.5(2) . .
F3 P1 F4 89.50(19) . .
F5 P1 F4 89.49(18) . .
Cl1 C33 Cl2 111.1(8) . .
Cl1 C33 H33A 109.4 . .
Cl2 C33 H33A 109.4 . .
Cl1 C33 H33B 109.4 . .
Cl2 C33 H33B 109.4 . .
H33A C33 H33B 108.0 . .
Cl1' C33' Cl2' 116.0(11) . .
Cl1' C33' H33C 108.3 . .
Cl2' C33' H33C 108.3 . .
Cl1' C33' H33D 108.3 . .
Cl2' C33' H33D 108.3 . .
H33C C33' H33D 107.4 . .
C35 C34 C37 47.8(10) . 4_556
C35 C34 C36 92.1(11) . 4_556
C37 C34 C36 47.2(9) 4_556 4_556
C35 C34 H34A 110.1 . .
C37 C34 H34A 69.0 4_556 .
C36 C34 H34A 22.6 4_556 .
C35 C34 H34B 109.3 . .
C37 C34 H34B 147.2 4_556 .
C36 C34 H34B 130.2 4_556 .
H34A C34 H34B 109.5 . .
C35 C34 H34C 109.0 . .
C37 C34 H34C 101.3 4_556 .
C36 C34 H34C 104.6 4_556 .
H34A C34 H34C 109.5 . .
H34B C34 H34C 109.5 . .
C35 C34 H34D 149.8 . .
C37 C34 H34D 110.1 4_556 .
C36 C34 H34D 62.9 4_556 .
H34A C34 H34D 41.8 . .
H34B C34 H34D 79.1 . .
H34C C34 H34D 94.3 . .
C35 C34 H34E 97.1 . .
C37 C34 H34E 49.4 4_556 .
C36 C34 H34E 21.4 4_556 .
H34A C34 H34E 36.1 . .
H34B C34 H34E 144.0 . .
H34C C34 H34E 83.3 . .
H34D C34 H34E 66.1 . .
C35 C34 H35C 74.7 . .
C37 C34 H35C 118.9 4_556 .
C36 C34 H35C 137.9 4_556 .
H34A C34 H35C 128.1 . .
H34B C34 H35C 34.9 . .
H34C C34 H35C 117.5 . .
H34D C34 H35C 111.7 . .
H34E C34 H35C 159.1 . .
C35 C34 H35D 83.1 . .
C37 C34 H35D 111.7 4_556 .
C36 C34 H35D 145.7 4_556 .
H34A C34 H35D 156.4 . .
H34B C34 H35D 82.8 . .
H34C C34 H35D 47.0 . .
H34D C34 H35D 127.1 . .
H34E C34 H35D 125.5 . .
H35C C34 H35D 73.4 . .
C37 C35 O1 151(2) 4_556 .
C37 C35 C34 67.1(16) 4_556 .
O1 C35 C34 115.7(14) . .
C37 C35 H35A 48.5 4_556 .
O1 C35 H35A 108.7 . .
C34 C35 H35A 108.4 . .
C37 C35 H35B 97.2 4_556 .
O1 C35 H35B 108.0 . .
C34 C35 H35B 108.2 . .
H35A C35 H35B 107.6 . .
C36 O1 C35 126.7(15) . .
C36 O1 H36B 54.9 . .
C35 O1 H36B 116.5 . .
C36 O1 H36C 71.4 . .
C35 O1 H36C 161.9 . .
H36B O1 H36C 72.8 . .
O1 C36 C37 126.4(17) . .
O1 C36 C34 168.3(16) . 4_456
C37 C36 C34 46.7(11) . 4_456
O1 C36 H36A 105.1 . .
C37 C36 H36A 103.5 . .
C34 C36 H36A 71.1 4_456 .
O1 C36 H36D 106.4 . .
C37 C36 H36D 107.5 . .
C34 C36 H36D 85.4 4_456 .
H36A C36 H36D 106.5 . .
O1 C36 H36B 71.0 . .
C37 C36 H36B 80.2 . .
C34 C36 H36B 112.9 4_456 .
H36A C36 H36B 175.9 . .
H36D C36 H36B 73.6 . .
O1 C36 H36C 49.9 . .
C37 C36 H36C 78.7 . .
C34 C36 H36C 119.7 4_456 .
H36A C36 H36C 107.1 . .
H36D C36 H36C 143.2 . .
H36B C36 H36C 71.8 . .
O1 C36 H37D 159.1 . .
C37 C36 H37D 47.4 . .
C34 C36 H37D 10.0 4_456 .
H36A C36 H37D 63.9 . .
H36D C36 H37D 94.1 . .
H36B C36 H37D 120.2 . .
H36C C36 H37D 114.0 . .
O1 C36 H37E 127.4 . .
C37 C36 H37E 105.9 . .
C34 C36 H37E 61.5 4_456 .
H36A C36 H37E 62.4 . .
H36D C36 H37E 45.6 . .
H36B C36 H37E 118.5 . .
H36C C36 H37E 169.1 . .
H37D C36 H37E 65.3 . .
O1 C36 H37F 105.4 . .
C37 C36 H37F 103.0 . .
C34 C36 H37F 70.8 4_456 .
H36A C36 H37F 0.6 . .
H36D C36 H37F 106.9 . .
H36B C36 H37F 176.3 . .
H36C C36 H37F 106.8 . .
H37D C36 H37F 63.5 . .
H37E C36 H37F 62.7 . .
C35 C37 C34 65.1(15) 4_456 4_456
C35 C37 C36 142(2) 4_456 .
C34 C37 C36 86.1(15) 4_456 .
C35 C37 H37A 48.9 4_456 .
C34 C37 H37A 27.3 4_456 .
C36 C37 H37A 111.3 . .
C35 C37 H37B 63.2 4_456 .
C34 C37 H37B 111.3 4_456 .
C36 C37 H37B 110.6 . .
H37A C37 H37B 109.5 . .
C35 C37 H37C 110.5 4_456 .
C34 C37 H37C 129.3 4_456 .
C36 C37 H37C 106.5 . .
H37A C37 H37C 109.5 . .
H37B C37 H37C 109.5 . .
C35 C37 H37D 81.9 4_456 .
C34 C37 H37D 26.1 4_456 .
C36 C37 H37D 63.5 . .
H37A C37 H37D 53.3 . .
H37B C37 H37D 105.6 . .
H37C C37 H37D 144.7 . .
C37' C34' C35' 165(7) 4_556 .
C37' C34' C36' 42(4) 4_556 4_556
C35' C34' C36' 131(2) . 4_556
C37' C34' H34A 35.8 4_556 .
C35' C34' H34A 156.6 . .
C36' C34' H34A 49.5 4_556 .
C37' C34' H34B 144.4 4_556 .
C35' C34' H34B 38.4 . .
C36' C34' H34B 166.1 4_556 .
H34A C34' H34B 144.3 . .
C37' C34' H34C 142.3 4_556 .
C35' C34' H34C 51.1 . .
C36' C34' H34C 120.9 4_556 .
H34A C34' H34C 106.5 . .
H34B C34' H34C 62.3 . .
C37' C34' H34D 81.9 4_556 .
C35' C34' H34D 109.1 . .
C36' C34' H34D 118.7 4_556 .
H34A C34' H34D 71.2 . .
H34B C34' H34D 74.2 . .
H34C C34' H34D 85.8 . .
C37' C34' H34E 71.1 4_556 .
C35' C34' H34E 112.8 . .
C36' C34' H34E 42.2 4_556 .
H34A C34' H34E 49.1 . .
H34B C34' H34E 141.9 . .
H34C C34' H34E 79.9 . .
H34D C34' H34E 109.5 . .
C37' C34' H34F 59.4 4_556 .
C35' C34' H34F 106.5 . .
C36' C34' H34F 67.7 4_556 .
H34A C34' H34F 95.0 . .
H34B C34' H34F 104.3 . .
H34C C34' H34F 157.0 . .
H34D C34' H34F 109.5 . .
H34E C34' H34F 109.5 . .
O1' C35' C34' 116(2) . .
O1' C35' H34B 160.0 . .
C34' C35' H34B 69.9 . .
O1' C35' H34C 115.3 . .
C34' C35' H34C 65.7 . .
H34B C35' H34C 84.7 . .
O1' C35' H35C 111.0 . .
C34' C35' H35C 111.5 . .
H34B C35' H35C 51.2 . .
H34C C35' H35C 128.5 . .
O1' C35' H35D 104.3 . .
C34' C35' H35D 105.3 . .
H34B C35' H35D 91.3 . .
H34C C35' H35D 40.3 . .
H35C C35' H35D 107.4 . .
C35' O1' C36' 117(2) . .
C35' O1' H35A 96.9 . .
C36' O1' H35A 143.0 . .
C35' O1' H35B 79.2 . .
C36' O1' H35B 115.5 . .
H35A O1' H35B 83.3 . .
O1' C36' C37' 105.7(15) . .
O1' C36' C34' 121.9(16) . 4_456
C37' C36' C34' 16.6(16) . 4_456
O1' C36' H36A 94.6 . .
C37' C36' H36A 20.7 . .
C34' C36' H36A 34.0 4_456 .
O1' C36' H36D 92.0 . .
C37' C36' H36D 49.5 . .
C34' C36' H36D 51.5 4_456 .
H36A C36' H36D 66.1 . .
O1' C36' H36B 111.6 . .
C37' C36' H36B 109.1 . .
C34' C36' H36B 97.7 4_456 .
H36A C36' H36B 129.8 . .
H36D C36' H36B 70.8 . .
O1' C36' H36C 110.4 . .
C37' C36' H36C 111.5 . .
C34' C36' H36C 105.4 4_456 .
H36A C36' H36C 100.3 . .
H36D C36' H36C 155.2 . .
H36B C36' H36C 108.6 . .
C34' C37' C36' 121(6) 4_456 .
C34' C37' H36A 132.5 4_456 .
C36' C37' H36A 75.8 . .
C34' C37' H36D 106.5 4_456 .
C36' C37' H36D 56.7 . .
H36A C37' H36D 118.3 . .
C34' C37' H37D 15.9 4_456 .
C36' C37' H37D 109.7 . .
H36A C37' H37D 122.1 . .
H36D C37' H37D 110.3 . .
C34' C37' H37E 94.3 4_456 .
C36' C37' H37E 110.6 . .
H36A C37' H37E 122.5 . .
H36D C37' H37E 56.8 . .
H37D C37' H37E 109.5 . .
C34' C37' H37F 112.0 4_456 .
C36' C37' H37F 108.2 . .
H36A C37' H37F 32.4 . .
H36D C37' H37F 140.2 . .
H37D C37' H37F 109.5 . .
H37E C37' H37F 109.5 . .

loop_
_geom_bond_atom_site_label_1
_geom_bond_atom_site_label_2
_geom_bond_distance
_geom_bond_site_symmetry_2
C1 C6 1.394(6) .
C1 C2 1.421(6) .
C1 Ir1 2.010(4) .
C2 C3 1.373(6) .
C2 C7 1.472(6) .
C3 F8 1.362(5) .
C3 C4 1.400(7) .
C4 C5 1.361(7) .
C4 H4 0.9500 .
C5 F7 1.350(6) .
C5 C6 1.382(7) .
C6 H6 0.9500 .
C7 N1 1.360(5) .
C7 C8 1.410(6) .
C8 C9 1.367(7) .
C8 H8 0.9500 .
C9 C10 1.406(8) .
C9 H9 0.9500 .
C10 C11 1.380(6) .
C10 H10 0.9500 .
C11 N1 1.354(6) .
C11 H11 0.9500 .
C12 C17 1.409(6) .
C12 C13 1.420(6) .
C12 Ir1 2.015(4) .
C13 C14 1.384(7) .
C13 C18 1.477(7) .
C14 F10 1.370(6) .
C14 C15 1.388(8) .
C15 C16 1.348(8) .
C15 H15 0.9500 .
C16 F9 1.348(6) .
C16 C17 1.387(6) .
C17 H17 0.9500 .
C18 N2 1.363(6) .
C18 C19 1.392(7) .
C19 C20 1.380(8) .
C19 H19 0.9500 .
C20 C21 1.385(8) .
C20 H20 0.9500 .
C21 C22 1.394(7) .
C21 H21 0.9500 .
C22 N2 1.351(6) .
C22 H22 0.9500 .
C23 N3 1.355(5) .
C23 C24 1.384(6) .
C23 C28 1.484(6) .
C24 C25 1.392(7) .
C24 H24 0.9500 .
C25 C26 1.360(7) .
C25 H25 0.9500 .
C26 C27 1.385(6) .
C26 H26 0.9500 .
C27 N3 1.333(6) .
C27 H27 0.9500 .
C28 C29 1.360(6) .
C28 N4 1.373(6) .
C29 C30 1.393(7) .
C29 H29 0.9500 .
C30 C31 1.389(8) .
C30 H30 0.9500 .
C31 C32 1.362(7) .
C31 H31 0.9500 .
C32 N4 1.347(6) .
C32 H32 0.9500 .
F1 P1 1.592(3) .
F2 P1 1.584(4) .
F3 P1 1.600(3) .
F4 P1 1.609(3) .
F5 P1 1.604(3) .
F6 P1 1.591(3) .
Ir1 N2 2.049(4) .
Ir1 N1 2.057(3) .
Ir1 N4 2.121(3) .
Ir1 N3 2.141(3) .
C33 Cl1 1.726(11) .
C33 Cl2 1.771(11) .
C33 H33A 0.9900 .
C33 H33B 0.9900 .
C33' Cl1' 1.710(12) .
C33' Cl2' 1.749(13) .
C33' H33C 0.9900 .
C33' H33D 0.9900 .
C34 C35 1.462(16) .
C34 C37 1.48(3) 4_556
C34 C36 2.04(2) 4_556
C34 H34A 0.9600 .
C34 H34B 0.9600 .
C34 H34C 0.9599 .
C34 H35D 1.1355 .
C35 C37 1.19(2) 4_556
C35 O1 1.412(15) .
C35 H35A 0.9599 .
C35 H35B 0.9599 .
O1 C36 1.252(15) .
C36 C37 1.499(16) .
C36 C34 2.04(2) 4_456
C36 H36A 0.9599 .
C36 H36D 0.9600 .
C36 H36B 1.2663 .
C37 C35 1.19(2) 4_456
C37 C34 1.48(3) 4_456
C37 H37A 0.9600 .
C37 H37B 0.9602 .
C37 H37C 0.9598 .
C37 H37D 1.1809 .
C34' C37' 0.65(4) 4_556
C34' C35' 1.507(19) .
C34' C36' 1.94(5) 4_556
C34' H34A 0.0943 .
C34' H34D 0.9601 .
C34' H34E 0.9602 .
C34' H34F 0.9598 .
C35' O1' 1.357(18) .
C35' H34B 0.9863 .
C35' H35C 0.9601 .
C35' H35D 0.9599 .
O1' C36' 1.495(18) .
C36' C37' 1.521(18) .
C36' C34' 1.94(5) 4_456
C36' H36B 0.9600 .
C36' H36C 0.9600 .
C37' C34' 0.65(4) 4_456
C37' H36A 0.5425 .
C37' H36D 1.2056 .
C37' H37D 0.9600 .
C37' H37E 0.9600 .
C37' H37F 0.9600 .
